data_7159308
loop_
_publ_author_name
'Lukoyanov, Alexander A.'
'Tabolin, Andrey A.'
'Nelyubina, Yulia V.'
'Aksenova, Svetlana A.'
'Sukhorukov, Alexey Yu'

_publ_section_title
;
 Nitronate-aryne cycloaddition as a concise route to stereochemically
 complex fused benzisoxazolines and amino alcohols.
;
_journal_issue 18
_journal_name_full 'Organic &amp; biomolecular chemistry'
_journal_page_first 3871
_journal_page_last 3880
_journal_paper_doi 10.1039/d3ob00235g
_journal_volume 21
_journal_year 2023
_chemical_formula_moiety 'C19 H20 Cl N O2'
_chemical_formula_sum 'C19 H20 Cl N O2'
_chemical_formula_weight 329.81
_space_group_crystal_system monoclinic
_space_group_IT_number 14
_space_group_name_Hall '-P 2ybc'
_space_group_name_H-M_alt 'P 1 21/c 1'
_atom_sites_solution_hydrogens geom
_atom_sites_solution_primary dual
_audit_creation_date 2023-01-25
_audit_creation_method
;
Olex2 1.3
(compiled 2020.11.12 svn.r5f609507 for OlexSys, GUI svn.r6408)
;
_audit_update_record
;
2023-01-25 deposited with the CCDC.	2023-04-12 downloaded from the CCDC.
;
_cell_angle_alpha 90
_cell_angle_beta 98.9610(10)
_cell_angle_gamma 90
_cell_formula_units_Z 4
_cell_length_a 9.4108(6)
_cell_length_b 7.4249(5)
_cell_length_c 23.5740(16)
_cell_measurement_reflns_used 6252
_cell_measurement_temperature 120.15
_cell_measurement_theta_max 30.40
_cell_measurement_theta_min 2.58
_cell_volume 1627.11(19)
_computing_molecular_graphics 'Olex2 1.3 (Dolomanov et al., 2009)'
_computing_publication_material 'Olex2 1.3 (Dolomanov et al., 2009)'
_computing_structure_refinement 'XL  (Sheldrick, 2008)'
_computing_structure_solution 'SHELXT  (Sheldrick, 2015)'
_diffrn_ambient_temperature 120.15
_diffrn_measured_fraction_theta_full 1.000
_diffrn_measured_fraction_theta_max 1.000
_diffrn_measurement_device_type 'Bruker APEXII DUO CCD'
_diffrn_measurement_method '\f and \w scans'
_diffrn_radiation_monochromator graphite
_diffrn_radiation_type MoK\a
_diffrn_radiation_wavelength 0.71073
_diffrn_reflns_av_R_equivalents 0.0332
_diffrn_reflns_av_unetI/netI 0.0251
_diffrn_reflns_Laue_measured_fraction_full 1.000
_diffrn_reflns_Laue_measured_fraction_max 1.000
_diffrn_reflns_limit_h_max 12
_diffrn_reflns_limit_h_min -12
_diffrn_reflns_limit_k_max 9
_diffrn_reflns_limit_k_min -9
_diffrn_reflns_limit_l_max 30
_diffrn_reflns_limit_l_min -30
_diffrn_reflns_number 16452
_diffrn_reflns_point_group_measured_fraction_full 1.000
_diffrn_reflns_point_group_measured_fraction_max 1.000
_diffrn_reflns_theta_full 25.242
_diffrn_reflns_theta_max 26.996
_diffrn_reflns_theta_min 1.749
_diffrn_source_current 30.0
_diffrn_source_power 1.5
_diffrn_source_voltage 50.0
_diffrn_standards_number 0
_exptl_absorpt_coefficient_mu 0.244
_exptl_absorpt_correction_T_max 0.7461
_exptl_absorpt_correction_T_min 0.6471
_exptl_absorpt_correction_type multi-scan
_exptl_absorpt_process_details
;
SADABS-2008/1 (Bruker,2008) was used for absorption correction.
wR2(int) was 0.0676 before and 0.0479 after correction.
The Ratio of minimum to maximum transmission is 0.8673.
The \l/2 correction factor is 0.0015.
;
_exptl_crystal_colour colourless
_exptl_crystal_colour_primary colourless
_exptl_crystal_density_diffrn 1.346
_exptl_crystal_description plate
_exptl_crystal_F_000 696
_exptl_crystal_size_max 0.25
_exptl_crystal_size_mid 0.25
_exptl_crystal_size_min 0.05
_refine_diff_density_max 0.308
_refine_diff_density_min -0.224
_refine_diff_density_rms 0.045
_refine_ls_extinction_method none
_refine_ls_goodness_of_fit_ref 1.058
_refine_ls_hydrogen_treatment constr
_refine_ls_matrix_type full
_refine_ls_number_parameters 211
_refine_ls_number_reflns 3551
_refine_ls_number_restraints 0
_refine_ls_restrained_S_all 1.058
_refine_ls_R_factor_all 0.0400
_refine_ls_R_factor_gt 0.0333
_refine_ls_shift/su_max 0.001
_refine_ls_shift/su_mean 0.000
_refine_ls_structure_factor_coef Fsqd
_refine_ls_weighting_details 'w=1/[\s^2^(Fo^2^)+(0.0295P)^2^+0.9035P] where P=(Fo^2^+2Fc^2^)/3'
_refine_ls_weighting_scheme calc
_refine_ls_wR_factor_gt 0.0761
_refine_ls_wR_factor_ref 0.0802
_reflns_Friedel_coverage 0.000
_reflns_number_gt 3111
_reflns_number_total 3551
_reflns_threshold_expression 'I > 2\s(I)'
_cod_data_source_file d3ob00235g2.cif
_cod_data_source_block AL001
_cod_depositor_comments 'Adding full bibliography for 7159308--7159315.cif.'
_cod_database_code 7159308
_shelxl_version_number 2014/6
_shelx_space_group_comment
;
The symmetry employed for this shelxl refinement is uniquely defined
by the following loop, which should always be used as a source of
symmetry information in preference to the above space-group names.
They are only intended as comments.
;
_shelx_estimated_absorpt_t_max 0.988
_shelx_estimated_absorpt_t_min 0.941
_olex2_refinement_description
;
1. Fixed Uiso
 At 1.2 times of:
  All C(H) groups, All C(H,H) groups
 At 1.5 times of:
  All C(H,H,H) groups
2.a Ternary CH refined with riding coordinates:
 C4(H4)
2.b Secondary CH2 refined with riding coordinates:
 C5(H5A,H5B)
2.c Aromatic/amide H refined with riding coordinates:
 C15(H15), C14(H14), C10(H10), C17(H17), C18(H18), C9(H9), C8(H8), C7(H7)
2.d Idealised Me refined as rotating group:
 C19(H19A,H19B,H19C), C12(H12A,H12B,H12C), C11(H11A,H11B,H11C)
;
_olex2_submission_special_instructions 'No special instructions were received'

loop_
_space_group_symop_operation_xyz
'x, y, z'
'-x, y+1/2, -z+1/2'
'-x, -y, -z'
'x, -y-1/2, z-1/2'

loop_
_atom_site_label
_atom_site_type_symbol
_atom_site_fract_x
_atom_site_fract_y
_atom_site_fract_z
_atom_site_U_iso_or_equiv
_atom_site_adp_type
_atom_site_occupancy
_atom_site_site_symmetry_order
_atom_site_calc_flag
_atom_site_refinement_flags_posn
_atom_site_refinement_flags_adp
_atom_site_refinement_flags_occupancy
_atom_site_disorder_assembly
_atom_site_disorder_group
Cl1 Cl -0.04791(4) -0.02127(5) 0.66562(2) 0.02298(10) Uani 1 1 d . . . . .
O1 O 0.50878(10) 0.88960(13) 0.58897(4) 0.0196(2) Uani 1 1 d . . . . .
O2 O 0.66323(10) 0.71616(12) 0.65266(4) 0.0164(2) Uani 1 1 d . . . . .
N1 N 0.53283(12) 0.80719(15) 0.64796(5) 0.0157(2) Uani 1 1 d . . . . .
C2 C 0.30470(14) 0.72447(17) 0.59580(5) 0.0140(3) Uani 1 1 d . . . . .
C15 C 0.15324(15) 0.14004(18) 0.61243(6) 0.0169(3) Uani 1 1 d . . . . .
H15 H 0.1139 0.0727 0.5794 0.020 Uiso 1 1 calc R U . . .
C13 C 0.32920(14) 0.35493(17) 0.65877(6) 0.0147(3) Uani 1 1 d . . . . .
C14 C 0.26840(14) 0.25672(18) 0.61059(6) 0.0160(3) Uani 1 1 d . . . . .
H14 H 0.3064 0.2697 0.5758 0.019 Uiso 1 1 calc R U . . .
C1 C 0.37515(14) 0.83905(18) 0.56303(6) 0.0156(3) Uani 1 1 d . . . . .
C10 C 0.16469(15) 0.67129(18) 0.57538(6) 0.0166(3) Uani 1 1 d . . . . .
H10 H 0.1141 0.5950 0.5977 0.020 Uiso 1 1 calc R U . . .
C16 C 0.09711(14) 0.12378(18) 0.66306(6) 0.0169(3) Uani 1 1 d . . . . .
C17 C 0.15599(15) 0.21746(18) 0.71191(6) 0.0190(3) Uani 1 1 d . . . . .
H17 H 0.1171 0.2047 0.7465 0.023 Uiso 1 1 calc R U . . .
C18 C 0.27248(15) 0.33005(18) 0.70962(6) 0.0176(3) Uani 1 1 d . . . . .
H18 H 0.3147 0.3917 0.7434 0.021 Uiso 1 1 calc R U . . .
C4 C 0.45287(14) 0.48476(17) 0.65693(5) 0.0138(3) Uani 1 1 d . . . . .
H4 H 0.5197 0.4731 0.6941 0.017 Uiso 1 1 calc R U . . .
C9 C 0.09940(15) 0.73162(19) 0.52156(6) 0.0185(3) Uani 1 1 d . . . . .
H9 H 0.0035 0.6966 0.5071 0.022 Uiso 1 1 calc R U . . .
C3 C 0.40217(14) 0.68428(17) 0.65129(6) 0.0143(3) Uani 1 1 d . . . . .
C19 C 0.34131(15) 0.75195(18) 0.70378(6) 0.0180(3) Uani 1 1 d . . . . .
H19A H 0.4077 0.7212 0.7387 0.027 Uiso 1 1 calc R U . . .
H19B H 0.2478 0.6951 0.7050 0.027 Uiso 1 1 calc R U . . .
H19C H 0.3293 0.8830 0.7013 0.027 Uiso 1 1 calc R U . . .
C5 C 0.53976(14) 0.44533(18) 0.60854(6) 0.0163(3) Uani 1 1 d . . . . .
H5A H 0.5645 0.3157 0.6088 0.020 Uiso 1 1 calc R U . . .
H5B H 0.4808 0.4737 0.5711 0.020 Uiso 1 1 calc R U . . .
C8 C 0.17418(15) 0.84297(19) 0.48891(6) 0.0194(3) Uani 1 1 d . . . . .
H8 H 0.1289 0.8813 0.4520 0.023 Uiso 1 1 calc R U . . .
C7 C 0.31367(15) 0.89909(19) 0.50916(6) 0.0188(3) Uani 1 1 d . . . . .
H7 H 0.3647 0.9754 0.4870 0.023 Uiso 1 1 calc R U . . .
C6 C 0.67787(15) 0.55753(18) 0.61592(6) 0.0172(3) Uani 1 1 d . . . . .
C12 C 0.71753(17) 0.6181(2) 0.55861(6) 0.0236(3) Uani 1 1 d . . . . .
H12A H 0.6343 0.6763 0.5357 0.035 Uiso 1 1 calc R U . . .
H12B H 0.7462 0.5132 0.5378 0.035 Uiso 1 1 calc R U . . .
H12C H 0.7977 0.7037 0.5655 0.035 Uiso 1 1 calc R U . . .
C11 C 0.80321(16) 0.4577(2) 0.65086(7) 0.0244(3) Uani 1 1 d . . . . .
H11A H 0.8864 0.5384 0.6586 0.037 Uiso 1 1 calc R U . . .
H11B H 0.8282 0.3529 0.6292 0.037 Uiso 1 1 calc R U . . .
H11C H 0.7757 0.4177 0.6872 0.037 Uiso 1 1 calc R U . . .

loop_
_atom_site_aniso_label
_atom_site_aniso_U_11
_atom_site_aniso_U_22
_atom_site_aniso_U_33
_atom_site_aniso_U_23
_atom_site_aniso_U_13
_atom_site_aniso_U_12
Cl1 0.02365(18) 0.01989(17) 0.02618(19) 0.00337(14) 0.00633(14) -0.00526(14)
O1 0.0177(5) 0.0201(5) 0.0204(5) 0.0080(4) 0.0010(4) -0.0026(4)
O2 0.0154(5) 0.0162(5) 0.0173(5) -0.0025(4) 0.0012(4) 0.0020(4)
N1 0.0161(6) 0.0153(5) 0.0158(6) 0.0016(4) 0.0026(4) 0.0014(4)
C2 0.0188(7) 0.0112(6) 0.0125(6) -0.0004(5) 0.0039(5) 0.0035(5)
C15 0.0203(7) 0.0140(6) 0.0158(7) -0.0009(5) 0.0011(5) 0.0021(5)
C13 0.0175(6) 0.0118(6) 0.0146(6) 0.0020(5) 0.0017(5) 0.0031(5)
C14 0.0198(7) 0.0143(6) 0.0146(6) 0.0009(5) 0.0046(5) 0.0018(5)
C1 0.0163(6) 0.0137(6) 0.0174(7) -0.0007(5) 0.0040(5) 0.0017(5)
C10 0.0195(7) 0.0131(6) 0.0179(7) 0.0002(5) 0.0054(5) -0.0002(5)
C16 0.0166(6) 0.0124(6) 0.0218(7) 0.0036(5) 0.0037(5) 0.0007(5)
C17 0.0236(7) 0.0182(7) 0.0163(7) 0.0028(5) 0.0066(6) 0.0010(6)
C18 0.0243(7) 0.0148(6) 0.0133(6) 0.0006(5) 0.0021(5) 0.0012(5)
C4 0.0162(6) 0.0127(6) 0.0123(6) 0.0003(5) 0.0015(5) 0.0014(5)
C9 0.0170(7) 0.0187(7) 0.0189(7) -0.0037(5) -0.0001(5) 0.0017(5)
C3 0.0153(6) 0.0131(6) 0.0148(6) -0.0001(5) 0.0029(5) -0.0003(5)
C19 0.0232(7) 0.0152(6) 0.0162(7) -0.0018(5) 0.0052(5) 0.0016(5)
C5 0.0194(7) 0.0137(6) 0.0161(6) -0.0020(5) 0.0042(5) 0.0009(5)
C8 0.0224(7) 0.0215(7) 0.0139(7) 0.0013(5) 0.0020(5) 0.0062(6)
C7 0.0223(7) 0.0187(7) 0.0170(7) 0.0041(5) 0.0076(6) 0.0033(6)
C6 0.0195(7) 0.0149(6) 0.0179(7) -0.0024(5) 0.0053(5) 0.0020(5)
C12 0.0288(8) 0.0208(7) 0.0239(8) -0.0029(6) 0.0123(6) -0.0018(6)
C11 0.0208(7) 0.0224(7) 0.0293(8) -0.0027(6) 0.0014(6) 0.0053(6)

loop_
_atom_type_symbol
_atom_type_description
_atom_type_scat_dispersion_real
_atom_type_scat_dispersion_imag
_atom_type_scat_source
C C 0.0033 0.0016 'International Tables Vol C Tables 4.2.6.8 and 6.1.1.4'
H H 0.0000 0.0000 'International Tables Vol C Tables 4.2.6.8 and 6.1.1.4'
Cl Cl 0.1484 0.1585 'International Tables Vol C Tables 4.2.6.8 and 6.1.1.4'
N N 0.0061 0.0033 'International Tables Vol C Tables 4.2.6.8 and 6.1.1.4'
O O 0.0106 0.0060 'International Tables Vol C Tables 4.2.6.8 and 6.1.1.4'

loop_
_geom_angle_atom_site_label_1
_geom_angle_atom_site_label_2
_geom_angle_atom_site_label_3
_geom_angle
_geom_angle_site_symmetry_1
_geom_angle_site_symmetry_3
_geom_angle_publ_flag
C1 O1 N1 107.36(9) . . ?
N1 O2 C6 120.09(10) . . ?
O1 N1 C3 106.35(9) . . ?
O2 N1 O1 105.99(9) . . ?
O2 N1 C3 114.13(10) . . ?
C1 C2 C10 119.49(12) . . ?
C1 C2 C3 109.05(11) . . ?
C10 C2 C3 131.43(12) . . ?
C14 C15 H15 120.5 . . ?
C16 C15 H15 120.5 . . ?
C16 C15 C14 118.97(13) . . ?
C14 C13 C18 117.77(12) . . ?
C14 C13 C4 121.87(12) . . ?
C18 C13 C4 120.36(12) . . ?
C15 C14 C13 121.46(12) . . ?
C15 C14 H14 119.3 . . ?
C13 C14 H14 119.3 . . ?
O1 C1 C2 114.03(12) . . ?
O1 C1 C7 123.20(12) . . ?
C7 C1 C2 122.77(13) . . ?
C2 C10 H10 120.5 . . ?
C2 C10 C9 118.95(12) . . ?
C9 C10 H10 120.5 . . ?
C15 C16 Cl1 119.27(11) . . ?
C15 C16 C17 121.09(13) . . ?
C17 C16 Cl1 119.63(11) . . ?
C16 C17 H17 120.4 . . ?
C16 C17 C18 119.13(13) . . ?
C18 C17 H17 120.4 . . ?
C13 C18 H18 119.2 . . ?
C17 C18 C13 121.52(13) . . ?
C17 C18 H18 119.2 . . ?
C13 C4 H4 107.5 . . ?
C13 C4 C3 112.40(10) . . ?
C13 C4 C5 113.63(11) . . ?
C3 C4 H4 107.5 . . ?
C5 C4 H4 107.5 . . ?
C5 C4 C3 108.10(10) . . ?
C10 C9 H9 119.9 . . ?
C8 C9 C10 120.29(13) . . ?
C8 C9 H9 119.9 . . ?
N1 C3 C4 109.34(10) . . ?
C2 C3 N1 102.76(10) . . ?
C2 C3 C4 113.58(11) . . ?
C2 C3 C19 112.59(11) . . ?
C19 C3 N1 104.43(10) . . ?
C19 C3 C4 113.13(11) . . ?
C3 C19 H19A 109.5 . . ?
C3 C19 H19B 109.5 . . ?
C3 C19 H19C 109.5 . . ?
H19A C19 H19B 109.5 . . ?
H19A C19 H19C 109.5 . . ?
H19B C19 H19C 109.5 . . ?
C4 C5 H5A 109.5 . . ?
C4 C5 H5B 109.5 . . ?
H5A C5 H5B 108.1 . . ?
C6 C5 C4 110.71(11) . . ?
C6 C5 H5A 109.5 . . ?
C6 C5 H5B 109.5 . . ?
C9 C8 H8 119.3 . . ?
C7 C8 C9 121.33(13) . . ?
C7 C8 H8 119.3 . . ?
C1 C7 C8 117.14(13) . . ?
C1 C7 H7 121.4 . . ?
C8 C7 H7 121.4 . . ?
O2 C6 C5 110.15(10) . . ?
O2 C6 C12 109.98(11) . . ?
O2 C6 C11 101.87(11) . . ?
C12 C6 C5 112.37(12) . . ?
C11 C6 C5 111.67(12) . . ?
C11 C6 C12 110.31(12) . . ?
C6 C12 H12A 109.5 . . ?
C6 C12 H12B 109.5 . . ?
C6 C12 H12C 109.5 . . ?
H12A C12 H12B 109.5 . . ?
H12A C12 H12C 109.5 . . ?
H12B C12 H12C 109.5 . . ?
C6 C11 H11A 109.5 . . ?
C6 C11 H11B 109.5 . . ?
C6 C11 H11C 109.5 . . ?
H11A C11 H11B 109.5 . . ?
H11A C11 H11C 109.5 . . ?
H11B C11 H11C 109.5 . . ?

loop_
_geom_bond_atom_site_label_1
_geom_bond_atom_site_label_2
_geom_bond_distance
_geom_bond_site_symmetry_2
_geom_bond_publ_flag
Cl1 C16 1.7470(14) . ?
O1 N1 1.5038(14) . ?
O1 C1 1.3627(16) . ?
O2 N1 1.3902(14) . ?
O2 C6 1.4811(16) . ?
N1 C3 1.5431(17) . ?
C2 C1 1.3855(18) . ?
C2 C10 1.3878(19) . ?
C2 C3 1.5060(18) . ?
C15 H15 0.9500 . ?
C15 C14 1.3934(19) . ?
C15 C16 1.3836(19) . ?
C13 C14 1.3952(19) . ?
C13 C18 1.3984(19) . ?
C13 C4 1.5171(18) . ?
C14 H14 0.9500 . ?
C1 C7 1.3847(19) . ?
C10 H10 0.9500 . ?
C10 C9 1.3948(19) . ?
C16 C17 1.385(2) . ?
C17 H17 0.9500 . ?
C17 C18 1.386(2) . ?
C18 H18 0.9500 . ?
C4 H4 1.0000 . ?
C4 C3 1.5557(18) . ?
C4 C5 1.5316(18) . ?
C9 H9 0.9500 . ?
C9 C8 1.393(2) . ?
C3 C19 1.5271(18) . ?
C19 H19A 0.9800 . ?
C19 H19B 0.9800 . ?
C19 H19C 0.9800 . ?
C5 H5A 0.9900 . ?
C5 H5B 0.9900 . ?
C5 C6 1.5307(19) . ?
C8 H8 0.9500 . ?
C8 C7 1.389(2) . ?
C7 H7 0.9500 . ?
C6 C12 1.5245(19) . ?
C6 C11 1.5218(19) . ?
C12 H12A 0.9800 . ?
C12 H12B 0.9800 . ?
C12 H12C 0.9800 . ?
C11 H11A 0.9800 . ?
C11 H11B 0.9800 . ?
C11 H11C 0.9800 . ?

loop_
_geom_torsion_atom_site_label_1
_geom_torsion_atom_site_label_2
_geom_torsion_atom_site_label_3
_geom_torsion_atom_site_label_4
_geom_torsion
_geom_torsion_site_symmetry_1
_geom_torsion_site_symmetry_2
_geom_torsion_site_symmetry_3
_geom_torsion_site_symmetry_4
_geom_torsion_publ_flag
Cl1 C16 C17 C18 179.00(10) . . . . ?
O1 N1 C3 C2 -6.61(12) . . . . ?
O1 N1 C3 C4 114.34(10) . . . . ?
O1 N1 C3 C19 -124.31(10) . . . . ?
O1 C1 C7 C8 -177.27(12) . . . . ?
O2 N1 C3 C2 -123.09(11) . . . . ?
O2 N1 C3 C4 -2.15(14) . . . . ?
O2 N1 C3 C19 119.20(11) . . . . ?
N1 O1 C1 C2 -2.65(14) . . . . ?
N1 O1 C1 C7 176.22(12) . . . . ?
N1 O2 C6 C5 -37.95(15) . . . . ?
N1 O2 C6 C12 86.44(14) . . . . ?
N1 O2 C6 C11 -156.58(11) . . . . ?
C2 C1 C7 C8 1.5(2) . . . . ?
C2 C10 C9 C8 0.2(2) . . . . ?
C15 C16 C17 C18 0.4(2) . . . . ?
C13 C4 C3 N1 -178.39(10) . . . . ?
C13 C4 C3 C2 -64.27(14) . . . . ?
C13 C4 C3 C19 65.69(14) . . . . ?
C13 C4 C5 C6 -169.44(11) . . . . ?
C14 C15 C16 Cl1 179.65(10) . . . . ?
C14 C15 C16 C17 -1.8(2) . . . . ?
C14 C13 C18 C17 -2.6(2) . . . . ?
C14 C13 C4 C3 100.69(14) . . . . ?
C14 C13 C4 C5 -22.48(17) . . . . ?
C1 O1 N1 O2 127.71(10) . . . . ?
C1 O1 N1 C3 5.89(12) . . . . ?
C1 C2 C10 C9 1.45(19) . . . . ?
C1 C2 C3 N1 5.27(13) . . . . ?
C1 C2 C3 C4 -112.72(12) . . . . ?
C1 C2 C3 C19 117.05(12) . . . . ?
C10 C2 C1 O1 176.50(11) . . . . ?
C10 C2 C1 C7 -2.4(2) . . . . ?
C10 C2 C3 N1 -172.81(13) . . . . ?
C10 C2 C3 C4 69.20(18) . . . . ?
C10 C2 C3 C19 -61.03(18) . . . . ?
C10 C9 C8 C7 -1.1(2) . . . . ?
C16 C15 C14 C13 0.9(2) . . . . ?
C16 C17 C18 C13 1.8(2) . . . . ?
C18 C13 C14 C15 1.19(19) . . . . ?
C18 C13 C4 C3 -79.41(15) . . . . ?
C18 C13 C4 C5 157.42(12) . . . . ?
C4 C13 C14 C15 -178.91(12) . . . . ?
C4 C13 C18 C17 177.52(12) . . . . ?
C4 C5 C6 O2 -21.23(15) . . . . ?
C4 C5 C6 C12 -144.23(12) . . . . ?
C4 C5 C6 C11 91.20(13) . . . . ?
C9 C8 C7 C1 0.2(2) . . . . ?
C3 C2 C1 O1 -1.84(15) . . . . ?
C3 C2 C1 C7 179.28(12) . . . . ?
C3 C2 C10 C9 179.36(13) . . . . ?
C3 C4 C5 C6 65.07(14) . . . . ?
C5 C4 C3 N1 -52.18(13) . . . . ?
C5 C4 C3 C2 61.94(14) . . . . ?
C5 C4 C3 C19 -168.10(11) . . . . ?
C6 O2 N1 O1 -65.80(12) . . . . ?
C6 O2 N1 C3 50.90(14) . . . . ?
